data_4344573
loop_
_publ_author_name
'An, Donghai'
'Kong, Qingrong'
'Zhang, Min'
'Yang, Yun'
'Li, Danni'
'Yang, Zhihua'
'Pan, Shilie'
'Chen, Huimin'
'Su, Zhi'
'Sun, Yi'
'Mutailipu, Miriding'

_publ_section_title
;
 Versatile Coordination Mode of LiNaB8O13 and \a- and \b-LiKB8O13 via the
 Flexible Assembly of Four-Connected B5O10 and B3O7 Groups.
;
_journal_issue 2
_journal_name_full 'Inorganic chemistry'
_journal_page_first 552
_journal_page_last 554
_journal_paper_doi 10.1021/acs.inorgchem.5b02500
_journal_volume 55
_journal_year 2016
_chemical_formula_sum 'B8 K Li O13'
_chemical_formula_weight 340.52
_chemical_name_systematic
; 
 ? 
;
_space_group_IT_number 14
_symmetry_cell_setting monoclinic
_symmetry_space_group_name_Hall '-P 2ybc'
_symmetry_space_group_name_H-M 'P 1 21/c 1'
_atom_sites_solution_hydrogens none
_atom_sites_solution_primary direct
_atom_sites_solution_secondary difmap
_audit_creation_method SHELXL-97
_cell_angle_alpha 90.00
_cell_angle_beta 96.887(6)
_cell_angle_gamma 90.00
_cell_formula_units_Z 4
_cell_length_a 10.9371(8)
_cell_length_b 7.7315(7)
_cell_length_c 11.2524(10)
_cell_measurement_reflns_used 551
_cell_measurement_temperature 296(2)
_cell_measurement_theta_max 23.91
_cell_measurement_theta_min 3.90
_cell_volume 944.64(14)
_computing_cell_refinement 'Bruker SMART'
_computing_data_collection 'Bruker SMART'
_computing_data_reduction 'Bruker SAINT'
_computing_molecular_graphics 'Bruker SHELXTL'
_computing_publication_material 'Bruker SHELXTL'
_computing_structure_refinement 'SHELXL-97 (Sheldrick, 1997)'
_computing_structure_solution 'SHELXS-97 (Sheldrick, 1990)'
_diffrn_ambient_temperature 296(2)
_diffrn_measured_fraction_theta_full 0.991
_diffrn_measured_fraction_theta_max 0.991
_diffrn_measurement_device_type 'CCD area detector'
_diffrn_measurement_method 'phi and omega scans'
_diffrn_radiation_monochromator graphite
_diffrn_radiation_source 'fine-focus sealed tube'
_diffrn_radiation_type MoK\a
_diffrn_radiation_wavelength 0.71073
_diffrn_reflns_av_R_equivalents 0.0863
_diffrn_reflns_av_sigmaI/netI 0.0957
_diffrn_reflns_limit_h_max 14
_diffrn_reflns_limit_h_min -14
_diffrn_reflns_limit_k_max 9
_diffrn_reflns_limit_k_min -8
_diffrn_reflns_limit_l_max 9
_diffrn_reflns_limit_l_min -14
_diffrn_reflns_number 7210
_diffrn_reflns_theta_full 27.48
_diffrn_reflns_theta_max 27.48
_diffrn_reflns_theta_min 1.88
_exptl_absorpt_coefficient_mu 0.647
_exptl_absorpt_correction_T_max 0.7456
_exptl_absorpt_correction_T_min 0.5898
_exptl_absorpt_correction_type numerical
_exptl_absorpt_process_details faced-indexed
_exptl_crystal_colour colourless
_exptl_crystal_density_diffrn 2.394
_exptl_crystal_density_meas ?
_exptl_crystal_density_method 'not measured'
_exptl_crystal_description block
_exptl_crystal_F_000 664
_exptl_crystal_size_max 0.152
_exptl_crystal_size_mid 0.115
_exptl_crystal_size_min 0.098
_refine_diff_density_max 0.484
_refine_diff_density_min -0.496
_refine_diff_density_rms 0.114
_refine_ls_extinction_coef 0.008(3)
_refine_ls_extinction_expression Fc^*^=kFc[1+0.001xFc^2^\l^3^/sin(2\q)]^-1/4^
_refine_ls_extinction_method SHELXL
_refine_ls_goodness_of_fit_ref 1.045
_refine_ls_hydrogen_treatment none
_refine_ls_matrix_type full
_refine_ls_number_parameters 209
_refine_ls_number_reflns 2154
_refine_ls_number_restraints 0
_refine_ls_restrained_S_all 1.045
_refine_ls_R_factor_all 0.1062
_refine_ls_R_factor_gt 0.0569
_refine_ls_shift/su_max 0.007
_refine_ls_shift/su_mean 0.001
_refine_ls_structure_factor_coef Fsqd
_refine_ls_weighting_details 'calc w=1/[\s^2^(Fo^2^)+(0.0642P)^2^+0.1153P] where P=(Fo^2^+2Fc^2^)/3'
_refine_ls_weighting_scheme calc
_refine_ls_wR_factor_gt 0.1295
_refine_ls_wR_factor_ref 0.1513
_reflns_number_gt 1307
_reflns_number_total 2154
_reflns_threshold_expression >2sigma(I)
_cod_data_source_file ic5b02500_si_003.cif
_cod_data_source_block 11111
_cod_depositor_comments
;
The following automatic conversions were performed:

'_symmetry_cell_setting' value 'Monoclinic' changed to 'monoclinic'
according to
/usr/data/users/saulius/crontab/automatic-downloads/current/ACS/lib/dictionaries/cif_core.dic
dictionary named 'cif_core.dic' version 2.4.2 from 2011-04-26.

'_exptl_absorpt_correction_type' value 'Numerical' changed to
'numerical' according to
/usr/data/users/saulius/crontab/automatic-downloads/current/ACS/lib/dictionaries/cif_core.dic
dictionary named 'cif_core.dic' version 2.4.2 from 2011-04-26.

'_exptl_crystal_density_meas' value 'not measured' was changed to '?'
- the value is perceived as not measured.

Automatic conversion script
Id: cif_fix_values 4268 2015-11-12 08:31:59Z antanas 
;
_cod_original_sg_symbol_H-M P2(1)/c
_cod_database_code 4344573

loop_
_symmetry_equiv_pos_as_xyz
'x, y, z'
'-x, y+1/2, -z+1/2'
'-x, -y, -z'
'x, -y-1/2, z-1/2'

loop_
_atom_site_label
_atom_site_type_symbol
_atom_site_fract_x
_atom_site_fract_y
_atom_site_fract_z
_atom_site_U_iso_or_equiv
_atom_site_adp_type
_atom_site_occupancy
_atom_site_symmetry_multiplicity
_atom_site_calc_flag
K1 K 0.15106(9) 0.02851(17) 0.79092(10) 0.0345(4) Uani 1 1 d
Li1 Li 0.3975(6) 0.3847(11) 0.8730(6) 0.0219(17) Uani 1 1 d
B1 B 0.1129(4) 0.1012(7) 1.0969(4) 0.0150(10) Uani 1 1 d
B2 B 0.2727(4) -0.1066(7) 1.1115(4) 0.0159(10) Uani 1 1 d
B3 B -0.0541(4) 0.1806(7) 0.5542(4) 0.0150(10) Uani 1 1 d
B4 B 0.4378(4) -0.1861(7) 0.9711(4) 0.0160(11) Uani 1 1 d
B5 B 0.4866(4) -0.0793(6) 0.7844(4) 0.0154(11) Uani 1 1 d
B6 B 0.2132(4) 0.0233(6) 0.5098(4) 0.0131(10) Uani 1 1 d
B7 B 0.4032(4) 0.1636(6) 0.6303(4) 0.0139(10) Uani 1 1 d
B8 B -0.1693(4) 0.0480(7) 0.7094(4) 0.0139(10) Uani 1 1 d
O1 O 0.1968(2) 0.0056(4) 1.0406(2) 0.0158(7) Uani 1 1 d
O2 O 0.4740(2) 0.0201(4) 0.6874(3) 0.0178(7) Uani 1 1 d
O3 O 0.4102(2) -0.0744(4) 0.8759(3) 0.0185(7) Uani 1 1 d
O4 O 0.0367(2) 0.2097(4) 1.0223(3) 0.0164(7) Uani 1 1 d
O5 O 0.3695(2) -0.1879(4) 1.0658(3) 0.0190(7) Uani 1 1 d
O6 O 0.2754(2) 0.1127(4) 0.6020(3) 0.0176(7) Uani 1 1 d
O7 O 0.1192(2) -0.0848(4) 0.5368(3) 0.0173(7) Uani 1 1 d
O8 O 0.2559(2) -0.1424(4) 1.2257(3) 0.0175(7) Uani 1 1 d
O9 O -0.0801(2) 0.1695(4) 0.6674(3) 0.0191(7) Uani 1 1 d
O10 O -0.1027(2) -0.0821(4) 0.7860(3) 0.0176(7) Uani 1 1 d
O11 O 0.2402(2) 0.4610(4) 0.8954(3) 0.0178(7) Uani 1 1 d
O12 O 0.4129(2) 0.3123(4) 0.7089(3) 0.0160(7) Uani 1 1 d
O13 O 0.5363(2) -0.2933(4) 0.9783(3) 0.0155(7) Uani 1 1 d

loop_
_atom_site_aniso_label
_atom_site_aniso_U_11
_atom_site_aniso_U_22
_atom_site_aniso_U_33
_atom_site_aniso_U_23
_atom_site_aniso_U_13
_atom_site_aniso_U_12
K1 0.0274(5) 0.0539(9) 0.0228(6) 0.0110(6) 0.0053(4) -0.0041(5)
Li1 0.023(3) 0.032(5) 0.012(4) -0.003(3) 0.003(3) -0.002(3)
B1 0.014(2) 0.014(3) 0.017(3) 0.001(2) 0.0016(18) 0.0015(19)
B2 0.014(2) 0.017(3) 0.017(3) -0.005(2) 0.0029(18) 0.000(2)
B3 0.016(2) 0.018(3) 0.012(2) 0.000(2) 0.0028(17) 0.0028(19)
B4 0.015(2) 0.019(3) 0.014(3) -0.003(2) 0.0032(18) -0.002(2)
B5 0.017(2) 0.009(3) 0.018(3) -0.002(2) -0.0031(18) -0.0004(19)
B6 0.0129(19) 0.013(3) 0.013(2) 0.000(2) 0.0034(17) 0.0040(19)
B7 0.020(2) 0.014(3) 0.009(2) 0.0035(19) 0.0038(18) 0.001(2)
B8 0.0126(19) 0.017(3) 0.013(2) 0.001(2) 0.0045(17) 0.0020(19)
O1 0.0173(13) 0.0195(18) 0.0113(15) 0.0023(13) 0.0053(11) 0.0039(12)
O2 0.0199(14) 0.0199(18) 0.0143(16) 0.0010(14) 0.0051(12) 0.0017(13)
O3 0.0170(14) 0.0235(19) 0.0165(17) 0.0017(13) 0.0074(11) 0.0042(13)
O4 0.0155(13) 0.0210(18) 0.0132(16) 0.0031(13) 0.0034(11) 0.0051(12)
O5 0.0218(14) 0.0222(19) 0.0147(16) 0.0048(13) 0.0093(12) 0.0085(13)
O6 0.0134(13) 0.0244(18) 0.0151(16) -0.0034(14) 0.0026(11) -0.0049(12)
O7 0.0174(13) 0.0217(19) 0.0130(16) -0.0021(13) 0.0030(11) -0.0050(13)
O8 0.0207(14) 0.0204(18) 0.0120(16) 0.0022(13) 0.0046(11) 0.0015(13)
O9 0.0193(14) 0.0243(19) 0.0142(16) -0.0023(13) 0.0039(12) -0.0051(13)
O10 0.0203(14) 0.0229(19) 0.0102(16) 0.0000(13) 0.0046(11) 0.0040(13)
O11 0.0158(13) 0.0250(18) 0.0132(16) 0.0015(13) 0.0042(11) 0.0054(12)
O12 0.0162(13) 0.0155(17) 0.0175(16) -0.0041(13) 0.0064(11) -0.0026(12)
O13 0.0170(13) 0.0164(17) 0.0137(16) 0.0004(13) 0.0043(11) 0.0041(12)

loop_
_atom_type_symbol
_atom_type_description
_atom_type_scat_dispersion_real
_atom_type_scat_dispersion_imag
_atom_type_scat_source
Li Li -0.0003 0.0001 'International Tables Vol C Tables 4.2.6.8 and 6.1.1.4'
K K 0.2009 0.2494 'International Tables Vol C Tables 4.2.6.8 and 6.1.1.4'
B B 0.0013 0.0007 'International Tables Vol C Tables 4.2.6.8 and 6.1.1.4'
O O 0.0106 0.0060 'International Tables Vol C Tables 4.2.6.8 and 6.1.1.4'

loop_
_geom_angle_atom_site_label_1
_geom_angle_atom_site_label_2
_geom_angle_atom_site_label_3
_geom_angle
_geom_angle_site_symmetry_1
_geom_angle_site_symmetry_3
O6 K1 O1 138.51(9) . .
O6 K1 O10 128.27(8) . .
O1 K1 O10 93.22(8) . .
O6 K1 O9 120.97(10) . 2_546
O1 K1 O9 78.38(9) . 2_546
O10 K1 O9 56.85(8) . 2_546
O6 K1 O9 91.38(9) . .
O1 K1 O9 122.49(9) . .
O10 K1 O9 48.24(8) . .
O9 K1 O9 101.37(6) 2_546 .
O6 K1 O7 48.27(8) . .
O1 K1 O7 158.97(10) . .
O10 K1 O7 83.84(8) . .
O9 K1 O7 82.65(9) 2_546 .
O9 K1 O7 70.11(8) . .
O6 K1 O3 76.77(8) . .
O1 K1 O3 67.26(8) . .
O10 K1 O3 142.83(9) . .
O9 K1 O3 87.47(8) 2_546 .
O9 K1 O3 167.79(9) . .
O7 K1 O3 103.12(8) . .
O6 K1 O10 69.09(9) . 2_556
O1 K1 O10 109.82(9) . 2_556
O10 K1 O10 98.49(7) . 2_556
O9 K1 O10 154.99(7) 2_546 2_556
O9 K1 O10 53.99(8) . 2_556
O7 K1 O10 91.20(8) . 2_556
O3 K1 O10 117.54(8) . 2_556
O6 K1 O8 79.90(9) . 4
O1 K1 O8 98.07(8) . 4
O10 K1 O8 94.92(8) . 4
O9 K1 O8 44.60(8) 2_546 4
O9 K1 O8 121.98(9) . 4
O7 K1 O8 61.62(8) . 4
O3 K1 O8 59.39(8) . 4
O10 K1 O8 148.13(8) 2_556 4
O6 K1 O4 140.88(9) . .
O1 K1 O4 44.00(7) . .
O10 K1 O4 71.97(8) . .
O9 K1 O4 98.14(8) 2_546 .
O9 K1 O4 80.30(8) . .
O7 K1 O4 149.87(8) . .
O3 K1 O4 107.01(8) . .
O10 K1 O4 75.35(8) 2_556 .
O8 K1 O4 136.47(8) 4 .
O6 K1 B1 150.77(10) . 3_557
O1 K1 B1 70.72(10) . 3_557
O10 K1 B1 22.51(9) . 3_557
O9 K1 B1 54.23(10) 2_546 3_557
O9 K1 B1 64.51(10) . 3_557
O7 K1 B1 105.10(10) . 3_557
O3 K1 B1 127.67(10) . 3_557
O10 K1 B1 104.97(10) 2_556 3_557
O8 K1 B1 98.44(10) 4 3_557
O4 K1 B1 54.87(10) . 3_557
O6 K1 B3 142.33(12) . 2_546
O1 K1 B3 58.07(10) . 2_546
O10 K1 B3 55.00(9) . 2_546
O9 K1 B3 22.53(10) 2_546 2_546
O9 K1 B3 103.24(10) . 2_546
O7 K1 B3 104.42(11) . 2_546
O3 K1 B3 88.16(10) . 2_546
O10 K1 B3 146.31(10) 2_556 2_546
O8 K1 B3 62.83(10) 4 2_546
O4 K1 B3 76.43(10) . 2_546
B1 K1 B3 42.46(11) 3_557 2_546
O11 Li1 O13 105.2(4) . 3_657
O11 Li1 O2 126.6(5) . 2_656
O13 Li1 O2 107.3(3) 3_657 2_656
O11 Li1 O12 113.8(4) . .
O13 Li1 O12 131.7(4) 3_657 .
O2 Li1 O12 71.1(3) 2_656 .
O11 Li1 B5 131.6(4) . 2_656
O13 Li1 B5 122.6(4) 3_657 2_656
O2 Li1 B5 34.99(19) 2_656 2_656
O12 Li1 B5 36.40(19) . 2_656
O11 Li1 B6 25.76(17) . 4_566
O13 Li1 B6 80.2(3) 3_657 4_566
O2 Li1 B6 131.5(4) 2_656 4_566
O12 Li1 B6 138.4(3) . 4_566
B5 Li1 B6 153.6(4) 2_656 4_566
O11 Li1 B4 128.3(4) . 3_657
O13 Li1 B4 24.60(17) 3_657 3_657
O2 Li1 B4 94.4(3) 2_656 3_657
O12 Li1 B4 108.1(3) . 3_657
B5 Li1 B4 100.0(3) 2_656 3_657
B6 Li1 B4 104.3(3) 4_566 3_657
O10 B1 O1 121.7(4) 3_557 .
O10 B1 O4 122.9(4) 3_557 .
O1 B1 O4 115.2(4) . .
O10 B1 K1 55.6(2) 3_557 3_557
O1 B1 K1 129.9(3) . 3_557
O4 B1 K1 85.9(2) . 3_557
O10 B1 K1 164.5(3) 3_557 .
O1 B1 K1 46.75(19) . .
O4 B1 K1 69.1(2) . .
K1 B1 K1 120.65(13) 3_557 .
O8 B2 O5 117.3(4) . .
O8 B2 O1 122.4(4) . .
O5 B2 O1 120.2(4) . .
O9 B3 O4 121.7(4) . 4_565
O9 B3 O7 121.2(4) . 3_556
O4 B3 O7 117.0(4) 4_565 3_556
O9 B3 K1 57.0(2) . 2_556
O4 B3 K1 85.8(3) 4_565 2_556
O7 B3 K1 128.9(3) 3_556 2_556
O9 B3 K1 56.1(2) . .
O4 B3 K1 89.4(2) 4_565 .
O7 B3 K1 127.7(3) 3_556 .
K1 B3 K1 94.95(12) 2_556 .
O13 B4 O5 116.8(4) . .
O13 B4 O3 121.8(4) . .
O5 B4 O3 121.3(4) . .
O13 B4 Li1 35.3(2) . 3_657
O5 B4 Li1 83.0(3) . 3_657
O3 B4 Li1 152.7(3) . 3_657
O2 B5 O12 113.6(4) . 2_646
O2 B5 O3 125.1(4) . .
O12 B5 O3 121.2(4) 2_646 .
O2 B5 Li1 56.8(3) . 2_646
O12 B5 Li1 57.4(3) 2_646 2_646
O3 B5 Li1 173.9(4) . 2_646
O6 B6 O11 122.1(4) . 4_565
O6 B6 O7 117.1(4) . .
O11 B6 O7 120.8(4) 4_565 .
O6 B6 Li1 87.8(3) . 4_565
O11 B6 Li1 36.5(2) 4_565 4_565
O7 B6 Li1 152.1(4) . 4_565
O12 B7 O6 110.4(3) . .
O12 B7 O2 109.8(3) . .
O6 B7 O2 109.7(4) . .
O12 B7 O13 108.4(3) . 2_656
O6 B7 O13 112.9(3) . 2_656
O2 B7 O13 105.4(3) . 2_656
O8 B8 O10 110.9(4) 3_557 .
O8 B8 O9 109.7(4) 3_557 .
O10 B8 O9 109.0(3) . .
O8 B8 O11 108.3(3) 3_557 2_546
O10 B8 O11 109.3(4) . 2_546
O9 B8 O11 109.6(3) . 2_546
B2 O1 B1 117.0(4) . .
B2 O1 K1 129.8(3) . .
B1 O1 K1 112.1(2) . .
B5 O2 B7 143.1(4) . .
B5 O2 Li1 88.2(3) . 2_646
B7 O2 Li1 128.7(3) . 2_646
B4 O3 B5 117.3(3) . .
B4 O3 K1 121.7(2) . .
B5 O3 K1 113.5(2) . .
B3 O4 B1 127.5(4) 4_566 .
B3 O4 K1 143.9(2) 4_566 .
B1 O4 K1 87.9(2) . .
B4 O5 B2 142.8(4) . .
B6 O6 B7 133.4(3) . .
B6 O6 K1 102.8(2) . .
B7 O6 K1 116.7(2) . .
B6 O7 B3 119.2(4) . 3_556
B6 O7 K1 91.6(2) . .
B3 O7 K1 149.1(3) 3_556 .
B2 O8 B8 123.1(3) . 3_557
B2 O8 K1 119.1(3) . 4_556
B8 O8 K1 94.4(2) 3_557 4_556
B3 O9 B8 124.8(4) . .
B3 O9 K1 100.5(3) . 2_556
B8 O9 K1 110.7(2) . 2_556
B3 O9 K1 101.8(2) . .
B8 O9 K1 100.2(2) . .
K1 O9 K1 120.21(10) 2_556 .
B1 O10 B8 124.0(3) 3_557 .
B1 O10 K1 101.9(2) 3_557 .
B8 O10 K1 102.5(2) . .
B1 O10 K1 97.6(3) 3_557 2_546
B8 O10 K1 116.1(2) . 2_546
K1 O10 K1 114.51(9) . 2_546
B6 O11 B8 123.8(3) 4_566 2_556
B6 O11 Li1 117.7(3) 4_566 .
B8 O11 Li1 115.9(3) 2_556 .
B5 O12 B7 121.1(3) 2_656 .
B5 O12 Li1 86.1(3) 2_656 .
B7 O12 Li1 142.8(4) . .
B4 O13 B7 121.0(3) . 2_646
B4 O13 Li1 120.1(4) . 3_657
B7 O13 Li1 118.9(3) 2_646 3_657

loop_
_geom_bond_atom_site_label_1
_geom_bond_atom_site_label_2
_geom_bond_distance
_geom_bond_site_symmetry_2
K1 O6 2.736(3) .
K1 O1 2.799(3) .
K1 O10 2.899(3) .
K1 O9 2.935(3) 2_546
K1 O9 2.945(3) .
K1 O7 2.971(3) .
K1 O3 2.988(3) .
K1 O10 3.159(3) 2_556
K1 O8 3.312(3) 4
K1 O4 3.329(3) .
K1 B1 3.437(5) 3_557
K1 B3 3.441(5) 2_546
Li1 O11 1.864(8) .
Li1 O13 1.880(8) 3_657
Li1 O2 1.939(8) 2_656
Li1 O12 1.956(8) .
Li1 B5 2.315(9) 2_656
Li1 B6 2.772(9) 4_566
Li1 B4 2.815(9) 3_657
B1 O10 1.344(6) 3_557
B1 O1 1.389(5) .
B1 O4 1.391(5) .
B1 K1 3.437(5) 3_557
B2 O8 1.348(6) .
B2 O5 1.382(5) .
B2 O1 1.386(5) .
B3 O9 1.341(6) .
B3 O4 1.386(6) 4_565
B3 O7 1.389(5) 3_556
B3 K1 3.441(5) 2_556
B4 O13 1.355(5) .
B4 O5 1.373(6) .
B4 O3 1.381(6) .
B4 Li1 2.815(9) 3_657
B5 O2 1.328(6) .
B5 O12 1.377(5) 2_646
B5 O3 1.402(6) .
B5 Li1 2.315(9) 2_646
B6 O6 1.359(5) .
B6 O11 1.361(5) 4_565
B6 O7 1.387(5) .
B6 Li1 2.772(9) 4_565
B7 O12 1.446(6) .
B7 O6 1.450(5) .
B7 O2 1.458(5) .
B7 O13 1.495(5) 2_656
B8 O8 1.458(5) 3_557
B8 O10 1.461(5) .
B8 O9 1.472(5) .
B8 O11 1.492(5) 2_546
O2 Li1 1.939(8) 2_646
O4 B3 1.386(6) 4_566
O7 B3 1.389(5) 3_556
O8 B8 1.458(5) 3_557
O8 K1 3.312(3) 4_556
O9 K1 2.935(3) 2_556
O10 B1 1.344(6) 3_557
O10 K1 3.159(3) 2_546
O11 B6 1.361(5) 4_566
O11 B8 1.492(5) 2_556
O12 B5 1.377(5) 2_656
O13 B7 1.495(5) 2_646
O13 Li1 1.880(8) 3_657
